data_4323378
loop_
_publ_author_name
'Philip J. Blower'
'John C. Jeffery'
'John R. Miller'
'Spencer N. Salek'
'Dirk Schmaljohann'
'Raymond J. Smith'
'Michael J. Went'

_publ_contact_author
;
    Dr. J.R. Miller
    Dept. of Biological and Chemical Sciences
    Central Campus
    University of Essex
    Wivenhoe Park
    Colchester  CO4 3SQ
    UK
;
_publ_contact_author_email john@essex.ac.uk
_publ_contact_author_phone '01206 87 2117'
_publ_section_title
;
 Template Synthesis and Reactions of Tricarbonylmolybdenum
 Phosphadithiamacrocycle Complexes
;
_journal_name_full 'Inorganic Chemistry'
_journal_page_first 1578
_journal_page_last 1582
_journal_paper_doi 10.1021/ic961143i
_journal_volume 36
_journal_year 1997
_chemical_formula_sum 'C14 H17 Br2 Mo O2 P S2'
_chemical_formula_weight 568.13
_chemical_name_systematic
; 
 ? 
;
_space_group_IT_number 14
_symmetry_cell_setting monoclinic
_symmetry_space_group_name_Hall '-P 2ybc'
_symmetry_space_group_name_H-M 'P 1 21/c 1'
_atom_sites_solution_hydrogens geom
_atom_sites_solution_primary direct
_atom_sites_solution_secondary difmap
_audit_creation_method SHELXL
_cell_angle_alpha 90.00
_cell_angle_beta 100.52(2)
_cell_angle_gamma 90.00
_cell_formula_units_Z 4
_cell_length_a 17.039(3)
_cell_length_b 8.686(2)
_cell_length_c 12.466(3)
_cell_measurement_temperature 173(2)
_cell_volume 1814.0(7)
_computing_structure_refinement 'SHELXL-93 (Sheldrick, 1993)'
_computing_structure_solution 'SHELXS-86 (Sheldrick, 1990)'
_diffrn_ambient_temperature 173(2)
_diffrn_radiation_monochromator graphite
_diffrn_radiation_source 'fine-focus sealed tube'
_diffrn_radiation_type MoK\a
_diffrn_radiation_wavelength 0.71073
_diffrn_reflns_av_R_equivalents 0.0610
_diffrn_reflns_av_sigmaI/netI 0.0700
_diffrn_reflns_limit_h_max 22
_diffrn_reflns_limit_h_min -17
_diffrn_reflns_limit_k_max 11
_diffrn_reflns_limit_k_min -10
_diffrn_reflns_limit_l_max 15
_diffrn_reflns_limit_l_min -16
_diffrn_reflns_number 9278
_diffrn_reflns_theta_max 25.00
_diffrn_reflns_theta_min 2.43
_exptl_absorpt_coefficient_mu 5.449
_exptl_crystal_density_diffrn 2.080
_exptl_crystal_F_000 1104
_exptl_crystal_size_max 0.10
_exptl_crystal_size_mid 0.10
_exptl_crystal_size_min 0.05
_refine_diff_density_max 2.238
_refine_diff_density_min -1.913
_refine_diff_density_rms 0.220
_refine_ls_extinction_method none
_refine_ls_goodness_of_fit_all 0.970
_refine_ls_goodness_of_fit_obs 1.085
_refine_ls_matrix_type full
_refine_ls_number_parameters 199
_refine_ls_number_reflns 3188
_refine_ls_number_restraints 0
_refine_ls_restrained_S_all 0.970
_refine_ls_restrained_S_obs 1.085
_refine_ls_R_factor_all 0.0822
_refine_ls_R_factor_obs 0.0577
_refine_ls_shift/esd_max 0.001
_refine_ls_shift/esd_mean 0.000
_refine_ls_structure_factor_coef Fsqd
_refine_ls_weighting_details 'w=1/[\s^2^(Fo^2^)+(0.0917P)^2^+0.0000P] where P=(Fo^2^+2Fc^2^)/3'
_refine_ls_weighting_scheme calc
_refine_ls_wR_factor_all 0.1504
_refine_ls_wR_factor_obs 0.1398
_reflns_number_observed 2251
_reflns_number_total 3188
_reflns_observed_criterion >2sigma(I)
_cod_data_source_file ic961143i_3.cif
_cod_data_source_block compound7
_cod_depositor_comments
;
The following automatic conversions were performed:

'_refine_ls_weighting_scheme' value 'calc
w=1/[\s^2^(Fo^2^)+(0.0917P)^2^+0.0000P] where P=(Fo^2^+2Fc^2^)/3' was
changed to 'calc'. New tag '_refine_ls_weighting_details' was
created. The value of the new tag was set to
'w=1/[\s^2^(Fo^2^)+(0.0917P)^2^+0.0000P] where P=(Fo^2^+2Fc^2^)/3'.

Automatic conversion script
Id: cif_fix_values 3143 2015-03-26 13:38:13Z robertas 
;
_cod_original_cell_volume 1814.1(7)
_cod_database_code 4323378

loop_
_symmetry_equiv_pos_as_xyz
'x, y, z'
'-x, y+1/2, -z+1/2'
'-x, -y, -z'
'x, -y-1/2, z-1/2'

loop_
_atom_site_aniso_label
_atom_site_aniso_U_11
_atom_site_aniso_U_22
_atom_site_aniso_U_33
_atom_site_aniso_U_23
_atom_site_aniso_U_13
_atom_site_aniso_U_12
Mo 0.0248(4) 0.0242(4) 0.0175(4) 0.0019(3) -0.0013(3) -0.0013(3)
Br1 0.0365(6) 0.0380(5) 0.0355(6) -0.0058(4) 0.0145(4) -0.0058(4)
Br2 0.0439(6) 0.0413(6) 0.0250(5) -0.0060(4) -0.0099(4) 0.0030(4)
P1 0.0221(12) 0.0238(11) 0.0203(12) 0.0002(9) -0.0020(9) 0.0002(9)
C2 0.032(5) 0.028(5) 0.015(4) 0.004(4) 0.000(4) 0.003(4)
C3 0.043(6) 0.024(4) 0.016(4) -0.008(4) -0.006(4) -0.004(4)
S4 0.0255(12) 0.0248(11) 0.0198(11) 0.0009(9) -0.0059(9) -0.0033(9)
C5 0.018(4) 0.025(4) 0.028(5) 0.003(4) -0.004(4) -0.002(3)
C6 0.015(4) 0.025(4) 0.038(5) -0.002(4) -0.007(4) 0.003(3)
S7 0.0301(12) 0.0257(11) 0.0239(12) -0.0059(9) 0.0000(10) -0.0015(9)
C8 0.037(5) 0.018(4) 0.032(5) -0.002(4) 0.004(4) -0.001(4)
C9 0.024(5) 0.038(5) 0.023(5) -0.007(4) -0.003(4) -0.006(4)
O11 0.053(5) 0.040(4) 0.045(4) 0.005(3) -0.007(3) -0.006(3)
C11 0.096(9) 0.023(5) 0.011(5) 0.003(4) 0.003(5) -0.031(5)
O12 0.049(5) 0.037(4) 0.052(5) 0.007(3) 0.004(4) 0.007(3)
C12 0.059(7) 0.040(6) 0.019(5) -0.001(4) 0.002(5) 0.014(5)
C21 0.024(5) 0.029(5) 0.027(5) 0.009(4) -0.002(4) 0.001(4)
C22 0.032(6) 0.043(6) 0.055(7) 0.001(5) -0.004(5) 0.015(5)
C23 0.065(8) 0.051(7) 0.049(7) -0.003(6) 0.010(6) 0.023(6)
C24 0.029(6) 0.073(8) 0.053(7) 0.028(6) 0.009(5) 0.027(5)
C25 0.024(6) 0.053(7) 0.059(7) 0.011(6) -0.013(5) 0.001(5)
C26 0.022(5) 0.062(7) 0.042(6) 0.000(5) -0.003(5) 0.005(5)

loop_
_atom_site_label
_atom_site_type_symbol
_atom_site_fract_x
_atom_site_fract_y
_atom_site_fract_z
_atom_site_U_iso_or_equiv
_atom_site_thermal_displace_type
_atom_site_occupancy
_atom_site_calc_flag
_atom_site_refinement_flags
_atom_site_disorder_group
Mo Mo 0.30921(4) 0.55524(8) 0.32613(6) 0.0228(2) Uani 1 d . .
Br1 Br 0.43107(6) 0.53722(11) 0.22051(8) 0.0357(3) Uani 1 d . .
Br2 Br 0.22138(6) 0.48791(11) 0.13466(8) 0.0388(3) Uani 1 d . .
P1 P 0.20881(13) 0.4680(2) 0.4290(2) 0.0228(5) Uani 1 d . .
C2 C 0.2472(5) 0.4588(9) 0.5764(6) 0.026(2) Uani 1 d . .
H2A H 0.2063(5) 0.4992(9) 0.6162(6) 0.031 Uiso 1 calc R .
H2B H 0.2577(5) 0.3501(9) 0.5983(6) 0.031 Uiso 1 calc R .
C3 C 0.3246(5) 0.5528(9) 0.6080(7) 0.029(2) Uani 1 d . .
H3A H 0.3516(5) 0.5224(9) 0.6821(7) 0.035 Uiso 1 calc R .
H3B H 0.3109(5) 0.6635(9) 0.6100(7) 0.035 Uiso 1 calc R .
S4 S 0.39271(13) 0.5247(2) 0.5134(2) 0.0246(5) Uani 1 d . .
C5 C 0.4176(5) 0.3212(9) 0.5341(7) 0.025(2) Uani 1 d . .
H5A H 0.4689(5) 0.3118(9) 0.5858(7) 0.030 Uiso 1 calc R .
H5B H 0.3759(5) 0.2703(9) 0.5674(7) 0.030 Uiso 1 calc R .
C6 C 0.4244(5) 0.2389(9) 0.4290(7) 0.027(2) Uani 1 d . .
H6A H 0.4345(5) 0.1282(9) 0.4447(7) 0.033 Uiso 1 calc R .
H6B H 0.4708(5) 0.2808(9) 0.4009(7) 0.033 Uiso 1 calc R .
S7 S 0.33496(13) 0.2585(2) 0.3234(2) 0.0272(5) Uani 1 d . .
C8 C 0.2582(5) 0.1701(9) 0.3892(7) 0.029(2) Uani 1 d . .
H8A H 0.2416(5) 0.0712(9) 0.3526(7) 0.035 Uiso 1 calc R .
H8B H 0.2816(5) 0.1474(9) 0.4663(7) 0.035 Uiso 1 calc R .
C9 C 0.1861(5) 0.2690(10) 0.3861(7) 0.029(2) Uani 1 d . .
H9A H 0.1520(5) 0.2230(10) 0.4340(7) 0.035 Uiso 1 calc R .
H9B H 0.1550(5) 0.2695(10) 0.3108(7) 0.035 Uiso 1 calc R .
O11 O 0.3927(4) 0.8675(8) 0.3828(6) 0.048(2) Uani 1 d . .
C11 C 0.3571(7) 0.7573(10) 0.3596(7) 0.044(3) Uani 1 d . .
O12 O 0.1830(4) 0.8194(7) 0.2833(6) 0.047(2) Uani 1 d . .
C12 C 0.2313(6) 0.7206(11) 0.3029(7) 0.040(2) Uani 1 d . .
C21 C 0.1128(5) 0.5625(9) 0.4178(7) 0.027(2) Uani 1 d . .
C22 C 0.1060(6) 0.6934(11) 0.4784(9) 0.045(3) Uani 1 d . .
H22 H 0.1514(6) 0.7300(11) 0.5276(9) 0.054 Uiso 1 calc R .
C23 C 0.0343(7) 0.7727(13) 0.4690(9) 0.055(3) Uani 1 d . .
H23 H 0.0308(7) 0.8625(13) 0.5114(9) 0.066 Uiso 1 calc R .
C24 C -0.0321(6) 0.7196(14) 0.3971(9) 0.051(3) Uani 1 d . .
H24 H -0.0814(6) 0.7731(14) 0.3895(9) 0.061 Uiso 1 calc R .
C25 C -0.0260(6) 0.5893(12) 0.3370(9) 0.048(3) Uani 1 d . .
H25 H -0.0719(6) 0.5523(12) 0.2891(9) 0.058 Uiso 1 calc R .
C26 C 0.0448(6) 0.5108(12) 0.3443(9) 0.043(3) Uani 1 d . .
H26 H 0.0480(6) 0.4225(12) 0.3004(9) 0.052 Uiso 1 calc R .

loop_
_atom_type_symbol
_atom_type_description
_atom_type_scat_dispersion_real
_atom_type_scat_dispersion_imag
_atom_type_scat_source
C C 0.0033 0.0016 'International Tables Vol C Tables 4.2.6.8 and 6.1.1.4'
H H 0.0000 0.0000 'International Tables Vol C Tables 4.2.6.8 and 6.1.1.4'
O O 0.0106 0.0060 'International Tables Vol C Tables 4.2.6.8 and 6.1.1.4'
P P 0.1023 0.0942 'International Tables Vol C Tables 4.2.6.8 and 6.1.1.4'
S S 0.1246 0.1234 'International Tables Vol C Tables 4.2.6.8 and 6.1.1.4'
Br Br -0.2901 2.4595 'International Tables Vol C Tables 4.2.6.8 and 6.1.1.4'
Mo Mo -1.6832 0.6857 'International Tables Vol C Tables 4.2.6.8 and 6.1.1.4'

loop_
_geom_angle_atom_site_label_1
_geom_angle_atom_site_label_2
_geom_angle_atom_site_label_3
_geom_angle
_geom_angle_site_symmetry_1
_geom_angle_site_symmetry_3
_geom_angle_publ_flag
C12 Mo C11 67.3(5) . . ?
C12 Mo P1 77.4(3) . . ?
C11 Mo P1 118.3(3) . . ?
C12 Mo S4 118.2(3) . . ?
C11 Mo S4 75.7(3) . . ?
P1 Mo S4 79.14(8) . . ?
C12 Mo S7 147.0(3) . . ?
C11 Mo S7 145.7(4) . . ?
P1 Mo S7 80.57(7) . . ?
S4 Mo S7 80.82(7) . . ?
C12 Mo Br2 76.7(3) . . ?
C11 Mo Br2 122.6(3) . . ?
P1 Mo Br2 94.03(6) . . ?
S4 Mo Br2 161.14(6) . . ?
S7 Mo Br2 80.72(6) . . ?
C12 Mo Br1 123.0(3) . . ?
C11 Mo Br1 79.9(3) . . ?
P1 Mo Br1 158.20(6) . . ?
S4 Mo Br1 95.32(6) . . ?
S7 Mo Br1 77.73(6) . . ?
Br2 Mo Br1 84.51(4) . . ?
C21 P1 C9 105.4(4) . . ?
C21 P1 C2 104.4(4) . . ?
C9 P1 C2 105.6(4) . . ?
C21 P1 Mo 121.9(3) . . ?
C9 P1 Mo 105.7(3) . . ?
C2 P1 Mo 112.6(3) . . ?
C3 C2 P1 111.4(5) . . ?
C2 C3 S4 112.4(5) . . ?
C3 S4 C5 101.4(4) . . ?
C3 S4 Mo 105.6(3) . . ?
C5 S4 Mo 108.1(3) . . ?
C6 C5 S4 112.7(6) . . ?
C5 C6 S7 113.1(5) . . ?
C6 S7 C8 102.0(4) . . ?
C6 S7 Mo 101.7(3) . . ?
C8 S7 Mo 105.8(3) . . ?
C9 C8 S7 113.4(6) . . ?
C8 C9 P1 114.0(6) . . ?
O11 C11 Mo 172.6(10) . . ?
O12 C12 Mo 176.7(8) . . ?
C22 C21 C26 118.4(8) . . ?
C22 C21 P1 119.7(7) . . ?
C26 C21 P1 121.8(7) . . ?
C21 C22 C23 121.5(10) . . ?
C24 C23 C22 119.4(10) . . ?
C25 C24 C23 119.5(9) . . ?
C24 C25 C26 121.8(10) . . ?
C25 C26 C21 119.4(10) . . ?

loop_
_geom_bond_atom_site_label_1
_geom_bond_atom_site_label_2
_geom_bond_distance
_geom_bond_site_symmetry_2
_geom_bond_publ_flag
Mo C12 1.941(10) . ?
Mo C11 1.949(9) . ?
Mo P1 2.439(2) . ?
Mo S4 2.516(2) . ?
Mo S7 2.616(2) . ?
Mo Br2 2.6411(13) . ?
Mo Br1 2.6585(13) . ?
P1 C21 1.813(9) . ?
P1 C9 1.830(8) . ?
P1 C2 1.836(8) . ?
C2 C3 1.540(12) . ?
C3 S4 1.817(9) . ?
S4 C5 1.826(8) . ?
C5 C6 1.516(11) . ?
C6 S7 1.831(8) . ?
S7 C8 1.835(8) . ?
C8 C9 1.494(11) . ?
O11 C11 1.142(10) . ?
O12 C12 1.183(11) . ?
C21 C22 1.382(12) . ?
C21 C26 1.412(13) . ?
C22 C23 1.388(13) . ?
C23 C24 1.388(15) . ?
C24 C25 1.372(15) . ?
C25 C26 1.374(13) . ?
